data_7018057
loop_
_publ_author_name
'Ke, Hongshan'
'Zhao, Lang'
'Guo, Yang'
'Tang, Jinkui'

_publ_section_title
;
 Heterobimetallic hexanuclear [Mn(\I\I\I)(4)Ln(\I\I\I)(2)] clusters: A
 rare Mn(\I\I\I)(4)Nd(\I\I\I)(2) example exhibiting slow relaxation of
 magnetization.
;
_journal_issue 8
_journal_name_full 'Dalton transactions (Cambridge, England : 2003)'
_journal_page_first 2314
_journal_page_last 2319
_journal_paper_doi 10.1039/c2dt11922f
_journal_volume 41
_journal_year 2012
_chemical_formula_sum 'C68 H116 Cl2 Mn4 N4 Nd2 O48'
_chemical_formula_weight 2336.79
_chemical_name_systematic
;
?
;
_space_group_IT_number 14
_symmetry_cell_setting monoclinic
_symmetry_space_group_name_Hall '-P 2ybc'
_symmetry_space_group_name_H-M 'P 1 21/c 1'
_atom_sites_solution_hydrogens geom
_atom_sites_solution_primary direct
_atom_sites_solution_secondary difmap
_audit_creation_method SHELXL-97
_cell_angle_alpha 90.00
_cell_angle_beta 106.7650(10)
_cell_angle_gamma 90.00
_cell_formula_units_Z 2
_cell_length_a 13.2735(9)
_cell_length_b 21.8604(16)
_cell_length_c 16.3481(11)
_cell_measurement_temperature 176(2)
_cell_volume 4542.0(5)
_computing_structure_refinement 'SHELXL-97 (Sheldrick, 1997)'
_computing_structure_solution 'SHELXS-97 (Sheldrick, 1990)'
_diffrn_ambient_temperature 176(2)
_diffrn_measured_fraction_theta_full 0.990
_diffrn_measured_fraction_theta_max 0.990
_diffrn_radiation_monochromator graphite
_diffrn_radiation_source 'fine-focus sealed tube'
_diffrn_radiation_type MoK\a
_diffrn_radiation_wavelength 0.71073
_diffrn_reflns_av_R_equivalents 0.0464
_diffrn_reflns_av_sigmaI/netI 0.0574
_diffrn_reflns_limit_h_max 16
_diffrn_reflns_limit_h_min -10
_diffrn_reflns_limit_k_max 26
_diffrn_reflns_limit_k_min -24
_diffrn_reflns_limit_l_max 20
_diffrn_reflns_limit_l_min -20
_diffrn_reflns_number 24668
_diffrn_reflns_theta_full 25.95
_diffrn_reflns_theta_max 25.95
_diffrn_reflns_theta_min 1.60
_exptl_absorpt_coefficient_mu 1.820
_exptl_absorpt_correction_T_max 0.7719
_exptl_absorpt_correction_T_min 0.7237
_exptl_absorpt_correction_type multi-scan
_exptl_crystal_colour Black
_exptl_crystal_density_diffrn 1.709
_exptl_crystal_density_method 'not measured'
_exptl_crystal_description Block
_exptl_crystal_F_000 2380
_exptl_crystal_size_max 0.19
_exptl_crystal_size_mid 0.17
_exptl_crystal_size_min 0.15
_refine_diff_density_max 0.890
_refine_diff_density_min -1.037
_refine_diff_density_rms 0.209
_refine_ls_extinction_method none
_refine_ls_goodness_of_fit_ref 1.046
_refine_ls_hydrogen_treatment constr
_refine_ls_matrix_type full
_refine_ls_number_parameters 619
_refine_ls_number_reflns 8798
_refine_ls_number_restraints 36
_refine_ls_restrained_S_all 1.055
_refine_ls_R_factor_all 0.0570
_refine_ls_R_factor_gt 0.0388
_refine_ls_shift/su_max 0.002
_refine_ls_shift/su_mean 0.000
_refine_ls_structure_factor_coef Fsqd
_refine_ls_weighting_details 'calc w=1/[\s^2^(Fo^2^)+(0.0548P)^2^+0.0000P] where P=(Fo^2^+2Fc^2^)/3'
_refine_ls_weighting_scheme calc
_refine_ls_wR_factor_gt 0.0959
_refine_ls_wR_factor_ref 0.1048
_reflns_number_gt 6810
_reflns_number_total 8798
_reflns_threshold_expression >2sigma(I)
_cod_data_source_file c2dt11922f.txt
_cod_data_source_block 2
_cod_original_sg_symbol_H-M P2(1)/c
_cod_database_code 7018057

loop_
_symmetry_equiv_pos_as_xyz
'x, y, z'
'-x, y+1/2, -z+1/2'
'-x, -y, -z'
'x, -y-1/2, z-1/2'

loop_
_atom_site_label
_atom_site_type_symbol
_atom_site_fract_x
_atom_site_fract_y
_atom_site_fract_z
_atom_site_U_iso_or_equiv
_atom_site_adp_type
_atom_site_occupancy
_atom_site_symmetry_multiplicity
_atom_site_calc_flag
_atom_site_refinement_flags
_atom_site_disorder_assembly
_atom_site_disorder_group
Nd1 Nd 0.211912(17) 0.564102(11) 0.607594(14) 0.01605(8) Uani 1 1 d . . .
Mn1 Mn 0.25981(5) 0.71522(3) 0.57355(4) 0.01893(16) Uani 1 1 d . . .
Mn2 Mn 0.07413(5) 0.45059(3) 0.47116(4) 0.01559(15) Uani 1 1 d . . .
Cl1 Cl 0.69187(10) 0.84547(7) 0.45040(8) 0.0379(3) Uani 1 1 d . . .
N1 N 0.4029(3) 0.74375(17) 0.5759(2) 0.0183(8) Uani 1 1 d . B .
N2 N 0.0851(3) 0.36041(17) 0.4735(2) 0.0183(8) Uani 1 1 d . . .
O1 O 0.2093(2) 0.79522(15) 0.5735(2) 0.0284(8) Uani 1 1 d . B .
O2 O 0.0894(3) 0.8934(2) 0.5350(3) 0.0636(13) Uani 1 1 d U . .
O3 O 0.6158(2) 0.65459(16) 0.5261(2) 0.0281(8) Uani 1 1 d . . .
H3A H 0.6748 0.6564 0.5600 0.042 Uiso 1 1 calc R . .
O4 O 0.5802(3) 0.73001(17) 0.7166(2) 0.0385(9) Uani 1 1 d . . .
H4 H 0.6120 0.7218 0.7663 0.058 Uiso 1 1 calc R . .
O5 O 0.3176(2) 0.63855(14) 0.56720(19) 0.0219(7) Uani 1 1 d . . .
O6 O 0.1623(2) 0.45534(13) 0.58602(18) 0.0177(6) Uani 1 1 d . . .
O7 O 0.2137(2) 0.48987(15) 0.74392(18) 0.0238(7) Uani 1 1 d U . .
O8 O -0.1352(2) 0.32851(13) 0.42597(18) 0.0188(7) Uani 1 1 d . . .
O9 O 0.1998(2) 0.31566(16) 0.3593(2) 0.0261(7) Uani 1 1 d . . .
H9 H 0.1911 0.3366 0.3162 0.039 Uiso 1 1 calc R . .
O10 O -0.0350(2) 0.43585(13) 0.36936(17) 0.0175(6) Uani 1 1 d . . .
O11 O 0.1956(2) 0.45555(15) 0.41099(19) 0.0229(7) Uani 1 1 d . . .
O12 O 0.2915(2) 0.52169(14) 0.50402(19) 0.0235(7) Uani 1 1 d . . .
O13 O 0.0656(2) 0.53900(13) 0.47485(17) 0.0151(6) Uani 1 1 d . . .
O14 O 0.3891(2) 0.51759(16) 0.67500(18) 0.0270(8) Uani 1 1 d . . .
H14A H 0.4153 0.4957 0.6368 0.032 Uiso 1 1 calc R . .
O15 O 0.2745(2) 0.61958(15) 0.73743(18) 0.0260(7) Uani 1 1 d . . .
O16 O 0.3038(2) 0.71751(15) 0.71742(19) 0.0258(7) Uani 1 1 d . . .
O17 O 0.2000(3) 0.72400(17) 0.4270(2) 0.0356(9) Uani 1 1 d . . .
H17H H 0.2395 0.7063 0.3947 0.043 Uiso 1 1 calc R . .
O18 O 0.2702(5) 0.6809(2) 0.3037(3) 0.0790(16) Uani 1 1 d U . .
H18 H 0.2730 0.7064 0.2676 0.119 Uiso 1 1 calc R . .
O19 O 0.4462(3) 0.40921(17) 0.6242(2) 0.0354(8) Uani 1 1 d U . .
H19 H 0.4233 0.3949 0.5760 0.053 Uiso 1 1 calc R . .
O20 O 0.8155(5) 0.8784(3) 0.2855(3) 0.096(2) Uani 1 1 d U . .
H20A H 0.8475 0.8524 0.3193 0.143 Uiso 1 1 calc R . .
O21 O 0.6200(4) 0.8602(2) 0.4960(3) 0.0614(13) Uani 1 1 d U A .
O22 O 0.7951(8) 0.8366(7) 0.4852(9) 0.099(4) Uani 0.50 1 d P A 1
O23 O 0.6521(8) 0.7855(4) 0.4047(5) 0.058(2) Uani 0.50 1 d P A 1
O22' O 0.7754(8) 0.8935(5) 0.4835(6) 0.073(3) Uani 0.50 1 d P A 2
O23' O 0.7394(10) 0.7938(5) 0.4881(9) 0.096(4) Uani 0.50 1 d P A 2
O24 O 0.6632(5) 0.8691(4) 0.3723(3) 0.141(3) Uani 1 1 d . A .
C1 C 0.2563(4) 0.8461(2) 0.5641(3) 0.0252(10) Uani 1 1 d . . .
C2 C 0.1948(4) 0.8998(2) 0.5467(3) 0.0338(12) Uani 1 1 d . B .
C3 C 0.2401(4) 0.9565(3) 0.5414(3) 0.0372(13) Uani 1 1 d . . .
H3 H 0.1984 0.9915 0.5314 0.045 Uiso 1 1 calc R B .
C4 C 0.3470(4) 0.9610(2) 0.5509(3) 0.0334(12) Uani 1 1 d . B .
H4A H 0.3774 0.9990 0.5486 0.040 Uiso 1 1 calc R . .
C5 C 0.4073(4) 0.9095(2) 0.5637(3) 0.0281(11) Uani 1 1 d . . .
H5 H 0.4785 0.9127 0.5679 0.034 Uiso 1 1 calc R B .
C6 C 0.3642(3) 0.8514(2) 0.5706(3) 0.0221(10) Uani 1 1 d . B .
C7 C 0.4317(3) 0.7997(2) 0.5783(3) 0.0213(10) Uani 1 1 d . . .
H7 H 0.5027 0.8073 0.5856 0.026 Uiso 1 1 calc R B .
C8 C 0.0243(11) 0.9413(7) 0.5352(14) 0.111(8) Uani 0.576(18) 1 d P B 1
C8' C 0.0442(13) 0.8872(7) 0.5950(11) 0.059(6) Uani 0.424(18) 1 d P B 2
C9 C 0.4783(3) 0.6924(2) 0.5814(3) 0.0185(9) Uani 1 1 d . . .
C10 C 0.5587(3) 0.7072(2) 0.5342(3) 0.0231(10) Uani 1 1 d . B .
H10A H 0.5230 0.7232 0.4779 0.028 Uiso 1 1 calc R . .
H10B H 0.6067 0.7384 0.5652 0.028 Uiso 1 1 calc R . .
C11 C 0.5311(4) 0.6771(2) 0.6751(3) 0.0234(10) Uani 1 1 d . B .
H11A H 0.4791 0.6628 0.7018 0.028 Uiso 1 1 calc R . .
H11B H 0.5829 0.6450 0.6794 0.028 Uiso 1 1 calc R . .
C12 C 0.4095(3) 0.6383(2) 0.5398(3) 0.0217(10) Uani 1 1 d . B .
H12A H 0.3907 0.6419 0.4781 0.026 Uiso 1 1 calc R . .
H12B H 0.4475 0.6003 0.5563 0.026 Uiso 1 1 calc R . .
C13 C 0.2129(3) 0.4282(2) 0.7307(3) 0.0217(10) Uani 1 1 d . . .
C14 C 0.2384(4) 0.3844(2) 0.7940(3) 0.0281(11) Uani 1 1 d . . .
H14 H 0.2596 0.3964 0.8510 0.034 Uiso 1 1 calc R . .
C15 C 0.2327(4) 0.3229(2) 0.7735(3) 0.0304(12) Uani 1 1 d . . .
H15 H 0.2505 0.2938 0.8167 0.037 Uiso 1 1 calc R . .
C16 C 0.2012(4) 0.3050(2) 0.6904(3) 0.0270(11) Uani 1 1 d . . .
H16 H 0.1972 0.2635 0.6772 0.032 Uiso 1 1 calc R . .
C17 C 0.1744(3) 0.3487(2) 0.6239(3) 0.0202(10) Uani 1 1 d . . .
C18 C 0.1830(3) 0.4108(2) 0.6448(3) 0.0186(9) Uani 1 1 d . . .
C19 C 0.2131(5) 0.5095(3) 0.8275(3) 0.0431(15) Uani 1 1 d . . .
H19A H 0.1552 0.4907 0.8421 0.065 Uiso 1 1 calc R . .
H19B H 0.2059 0.5532 0.8280 0.065 Uiso 1 1 calc R . .
H19C H 0.2780 0.4977 0.8684 0.065 Uiso 1 1 calc R . .
C20 C 0.1308(3) 0.3266(2) 0.5382(3) 0.0215(10) Uani 1 1 d . . .
H20 H 0.1359 0.2850 0.5287 0.026 Uiso 1 1 calc R . .
C21 C 0.0305(3) 0.3317(2) 0.3889(3) 0.0208(10) Uani 1 1 d . . .
C22 C -0.0622(3) 0.2940(2) 0.3981(3) 0.0223(10) Uani 1 1 d . . .
H22A H -0.0977 0.2756 0.3434 0.027 Uiso 1 1 calc R . .
H22B H -0.0358 0.2612 0.4385 0.027 Uiso 1 1 calc R . .
C23 C 0.1040(3) 0.2887(2) 0.3594(3) 0.0256(11) Uani 1 1 d . . .
H23A H 0.1184 0.2532 0.3965 0.031 Uiso 1 1 calc R . .
H23B H 0.0683 0.2745 0.3021 0.031 Uiso 1 1 calc R . .
C24 C -0.0053(3) 0.3846(2) 0.3278(3) 0.0207(10) Uani 1 1 d . . .
H24A H 0.0512 0.3964 0.3044 0.025 Uiso 1 1 calc R . .
H24B H -0.0648 0.3718 0.2808 0.025 Uiso 1 1 calc R . .
C25 C 0.2770(3) 0.4876(2) 0.4404(3) 0.0215(10) Uani 1 1 d . . .
C26 C 0.3605(4) 0.4860(3) 0.3955(3) 0.0400(14) Uani 1 1 d . . .
H26A H 0.3875 0.5265 0.3933 0.060 Uiso 1 1 calc R . .
H26B H 0.3310 0.4708 0.3384 0.060 Uiso 1 1 calc R . .
H26C H 0.4165 0.4595 0.4259 0.060 Uiso 1 1 calc R . .
C27 C 0.0670(4) 0.5738(2) 0.4009(3) 0.0258(11) Uani 1 1 d . . .
H27A H 0.1379 0.5767 0.3976 0.039 Uiso 1 1 calc R . .
H27B H 0.0402 0.6141 0.4050 0.039 Uiso 1 1 calc R . .
H27C H 0.0239 0.5539 0.3506 0.039 Uiso 1 1 calc R . .
C28 C 0.4577(4) 0.5180(3) 0.7600(3) 0.0362(13) Uani 1 1 d . . .
H28A H 0.4528 0.5567 0.7861 0.054 Uiso 1 1 calc R . .
H28B H 0.5287 0.5114 0.7587 0.054 Uiso 1 1 calc R . .
H28C H 0.4377 0.4859 0.7924 0.054 Uiso 1 1 calc R . .
C29 C 0.3106(3) 0.6711(2) 0.7637(3) 0.0230(10) Uani 1 1 d . . .
C30 C 0.3662(4) 0.6773(3) 0.8568(3) 0.0384(13) Uani 1 1 d . . .
H30A H 0.3249 0.6583 0.8893 0.058 Uiso 1 1 calc R . .
H30B H 0.3756 0.7198 0.8715 0.058 Uiso 1 1 calc R . .
H30C H 0.4336 0.6576 0.8694 0.058 Uiso 1 1 calc R . .
C31 C 0.1066(5) 0.7548(3) 0.3839(4) 0.0538(17) Uani 1 1 d . . .
H31A H 0.0818 0.7777 0.4243 0.081 Uiso 1 1 calc R . .
H31B H 0.0542 0.7255 0.3557 0.081 Uiso 1 1 calc R . .
H31C H 0.1203 0.7821 0.3424 0.081 Uiso 1 1 calc R . .
C32 C 0.2464(10) 0.6284(5) 0.2677(6) 0.151(6) Uani 1 1 d . . .
H32A H 0.2907 0.6203 0.2317 0.226 Uiso 1 1 calc R . .
H32B H 0.1741 0.6285 0.2338 0.226 Uiso 1 1 calc R . .
H32C H 0.2568 0.5973 0.3107 0.226 Uiso 1 1 calc R . .
C33 C 0.4614(5) 0.3616(3) 0.6850(4) 0.0493(16) Uani 1 1 d . . .
H33A H 0.5184 0.3360 0.6807 0.074 Uiso 1 1 calc R . .
H33B H 0.3983 0.3377 0.6743 0.074 Uiso 1 1 calc R . .
H33C H 0.4778 0.3788 0.7414 0.074 Uiso 1 1 calc R . .
C34 C 0.8547(12) 0.9355(8) 0.3133(9) 0.238(11) Uani 1 1 d . . .
H34A H 0.9215 0.9313 0.3558 0.357 Uiso 1 1 calc . . .
H34B H 0.8065 0.9564 0.3376 0.357 Uiso 1 1 calc . . .
H34C H 0.8634 0.9587 0.2659 0.357 Uiso 1 1 calc . . .

loop_
_atom_site_aniso_label
_atom_site_aniso_U_11
_atom_site_aniso_U_22
_atom_site_aniso_U_33
_atom_site_aniso_U_23
_atom_site_aniso_U_13
_atom_site_aniso_U_12
Nd1 0.01456(13) 0.01727(14) 0.01586(13) -0.00203(9) 0.00366(9) -0.00138(9)
Mn1 0.0166(3) 0.0181(4) 0.0231(4) -0.0029(3) 0.0073(3) -0.0022(3)
Mn2 0.0154(3) 0.0166(4) 0.0145(3) -0.0016(3) 0.0039(3) -0.0005(2)
Cl1 0.0354(7) 0.0412(8) 0.0403(7) 0.0138(6) 0.0159(6) 0.0040(6)
N1 0.0172(19) 0.024(2) 0.0140(18) -0.0009(15) 0.0055(15) -0.0021(15)
N2 0.0141(18) 0.021(2) 0.0213(19) -0.0041(16) 0.0074(15) 0.0011(14)
O1 0.0241(18) 0.0221(19) 0.0409(19) -0.0004(15) 0.0124(15) -0.0008(13)
O2 0.040(2) 0.055(3) 0.098(4) -0.011(3) 0.023(3) 0.003(2)
O3 0.0162(17) 0.037(2) 0.0313(19) -0.0046(15) 0.0063(14) -0.0017(14)
O4 0.045(2) 0.040(2) 0.0244(19) -0.0030(16) 0.0001(17) -0.0126(17)
O5 0.0172(16) 0.0214(18) 0.0294(17) -0.0058(14) 0.0105(14) -0.0047(12)
O6 0.0188(16) 0.0162(16) 0.0166(15) 0.0007(12) 0.0024(12) 0.0008(12)
O7 0.0313(18) 0.0236(19) 0.0162(15) -0.0019(13) 0.0065(14) -0.0008(13)
O8 0.0145(15) 0.0194(17) 0.0253(16) -0.0034(13) 0.0101(13) -0.0007(12)
O9 0.0157(16) 0.031(2) 0.0338(19) -0.0052(15) 0.0107(14) -0.0003(13)
O10 0.0178(15) 0.0206(17) 0.0142(14) -0.0051(12) 0.0049(12) -0.0014(12)
O11 0.0218(17) 0.0237(18) 0.0257(17) -0.0078(14) 0.0108(14) -0.0042(13)
O12 0.0213(17) 0.0226(19) 0.0282(17) -0.0054(14) 0.0095(14) -0.0037(13)
O13 0.0178(15) 0.0151(16) 0.0135(14) -0.0001(12) 0.0062(12) -0.0011(11)
O14 0.0206(17) 0.037(2) 0.0206(16) -0.0016(14) 0.0018(14) 0.0065(14)
O15 0.0289(18) 0.026(2) 0.0197(16) -0.0045(14) 0.0009(14) -0.0050(14)
O16 0.0290(18) 0.028(2) 0.0204(16) -0.0060(14) 0.0066(14) -0.0047(14)
O17 0.032(2) 0.051(3) 0.0249(18) 0.0031(16) 0.0093(15) 0.0058(16)
O18 0.149(5) 0.051(3) 0.062(3) 0.011(2) 0.069(3) 0.013(3)
O19 0.047(2) 0.032(2) 0.0289(18) 0.0025(16) 0.0119(17) 0.0021(17)
O20 0.111(4) 0.128(5) 0.066(3) -0.042(3) 0.055(3) -0.044(4)
O21 0.072(3) 0.069(3) 0.057(3) -0.015(2) 0.042(2) -0.009(2)
O22 0.038(6) 0.090(10) 0.143(11) 0.020(9) -0.015(6) 0.000(6)
O23 0.091(7) 0.054(6) 0.041(5) -0.014(4) 0.040(5) -0.017(5)
O22' 0.067(7) 0.077(8) 0.074(7) -0.017(6) 0.018(5) -0.045(6)
O23' 0.093(9) 0.062(8) 0.162(12) 0.059(8) 0.082(9) 0.043(7)
O24 0.090(4) 0.294(11) 0.047(3) 0.056(5) 0.032(3) 0.047(5)
C1 0.030(3) 0.023(3) 0.021(2) -0.004(2) 0.005(2) -0.002(2)
C2 0.031(3) 0.028(3) 0.041(3) -0.001(2) 0.009(2) 0.004(2)
C3 0.045(3) 0.028(3) 0.040(3) 0.003(2) 0.013(3) 0.009(2)
C4 0.049(3) 0.021(3) 0.030(3) 0.004(2) 0.011(2) -0.002(2)
C5 0.033(3) 0.028(3) 0.025(2) -0.002(2) 0.012(2) -0.004(2)
C6 0.026(3) 0.020(3) 0.019(2) -0.0015(19) 0.0037(19) -0.0003(19)
C7 0.019(2) 0.028(3) 0.016(2) -0.0006(19) 0.0033(18) -0.0049(18)
C8 0.044(8) 0.054(10) 0.23(2) -0.009(11) 0.030(11) 0.025(6)
C8' 0.070(12) 0.036(10) 0.092(13) 0.000(8) 0.054(10) 0.001(7)
C9 0.014(2) 0.018(2) 0.024(2) -0.0002(18) 0.0055(18) 0.0001(17)
C10 0.019(2) 0.023(3) 0.027(2) 0.002(2) 0.007(2) -0.0027(18)
C11 0.022(2) 0.027(3) 0.022(2) 0.001(2) 0.0073(19) -0.0017(19)
C12 0.018(2) 0.020(3) 0.029(2) -0.005(2) 0.010(2) -0.0033(18)
C13 0.017(2) 0.025(3) 0.024(2) 0.0034(19) 0.0058(19) -0.0027(18)
C14 0.030(3) 0.034(3) 0.018(2) 0.004(2) 0.003(2) -0.001(2)
C15 0.028(3) 0.034(3) 0.029(3) 0.014(2) 0.008(2) 0.004(2)
C16 0.027(3) 0.018(3) 0.035(3) 0.006(2) 0.006(2) 0.0023(19)
C17 0.015(2) 0.022(3) 0.024(2) 0.0024(19) 0.0061(19) 0.0009(17)
C18 0.013(2) 0.023(3) 0.018(2) 0.0027(19) 0.0030(18) 0.0025(17)
C19 0.068(4) 0.047(4) 0.018(3) -0.007(2) 0.017(3) -0.006(3)
C20 0.016(2) 0.018(3) 0.033(3) -0.002(2) 0.011(2) -0.0009(17)
C21 0.018(2) 0.024(3) 0.022(2) -0.0095(19) 0.0084(19) -0.0031(18)
C22 0.020(2) 0.017(2) 0.030(2) -0.0087(19) 0.006(2) 0.0004(17)
C23 0.019(2) 0.029(3) 0.032(3) -0.011(2) 0.011(2) -0.0003(19)
C24 0.018(2) 0.027(3) 0.017(2) -0.0060(19) 0.0062(18) -0.0008(18)
C25 0.023(2) 0.021(3) 0.026(2) 0.001(2) 0.015(2) 0.0015(19)
C26 0.036(3) 0.043(4) 0.052(3) -0.015(3) 0.030(3) -0.011(2)
C27 0.027(3) 0.027(3) 0.024(2) 0.003(2) 0.008(2) 0.0009(19)
C28 0.026(3) 0.043(3) 0.031(3) 0.003(2) -0.005(2) 0.007(2)
C29 0.019(2) 0.035(3) 0.015(2) -0.007(2) 0.0033(18) 0.003(2)
C30 0.041(3) 0.046(4) 0.021(3) -0.007(2) -0.004(2) 0.001(2)
C31 0.043(4) 0.077(5) 0.033(3) 0.012(3) -0.001(3) 0.007(3)
C32 0.299(16) 0.100(9) 0.107(8) -0.034(7) 0.144(10) -0.095(10)
C33 0.061(4) 0.045(4) 0.042(3) 0.008(3) 0.017(3) 0.013(3)
C34 0.244(16) 0.36(2) 0.187(13) -0.208(15) 0.182(13) -0.214(16)

loop_
_atom_type_symbol
_atom_type_description
_atom_type_scat_dispersion_real
_atom_type_scat_dispersion_imag
_atom_type_scat_source
C C 0.0033 0.0016 'International Tables Vol C Tables 4.2.6.8 and 6.1.1.4'
H H 0.0000 0.0000 'International Tables Vol C Tables 4.2.6.8 and 6.1.1.4'
N N 0.0061 0.0033 'International Tables Vol C Tables 4.2.6.8 and 6.1.1.4'
O O 0.0106 0.0060 'International Tables Vol C Tables 4.2.6.8 and 6.1.1.4'
Cl Cl 0.1484 0.1585 'International Tables Vol C Tables 4.2.6.8 and 6.1.1.4'
Mn Mn 0.3368 0.7283 'International Tables Vol C Tables 4.2.6.8 and 6.1.1.4'
Nd Nd -0.1943 3.0179 'International Tables Vol C Tables 4.2.6.8 and 6.1.1.4'

loop_
_geom_angle_atom_site_label_1
_geom_angle_atom_site_label_2
_geom_angle_atom_site_label_3
_geom_angle
_geom_angle_site_symmetry_1
_geom_angle_site_symmetry_3
O5 Nd1 O15 79.37(10) . .
O5 Nd1 O12 69.81(10) . .
O15 Nd1 O12 135.13(10) . .
O5 Nd1 O6 141.23(10) . .
O15 Nd1 O6 129.05(10) . .
O12 Nd1 O6 71.54(10) . .
O5 Nd1 O10 134.87(10) . 3_566
O15 Nd1 O10 88.07(10) . 3_566
O12 Nd1 O10 136.72(9) . 3_566
O6 Nd1 O10 78.29(9) . 3_566
O5 Nd1 O14 81.09(11) . .
O15 Nd1 O14 76.86(10) . .
O12 Nd1 O14 67.00(10) . .
O6 Nd1 O14 81.35(10) . .
O10 Nd1 O14 137.88(10) 3_566 .
O5 Nd1 O13 106.34(9) . .
O15 Nd1 O13 149.78(10) . .
O12 Nd1 O13 72.42(9) . .
O6 Nd1 O13 63.84(9) . .
O10 Nd1 O13 66.63(9) 3_566 .
O14 Nd1 O13 133.03(10) . .
O5 Nd1 O8 62.56(10) . 3_566
O15 Nd1 O8 74.80(10) . 3_566
O12 Nd1 O8 115.37(10) . 3_566
O6 Nd1 O8 141.46(9) . 3_566
O10 Nd1 O8 72.33(9) 3_566 3_566
O14 Nd1 O8 137.09(10) . 3_566
O13 Nd1 O8 81.65(9) . 3_566
O5 Nd1 O7 139.94(10) . .
O15 Nd1 O7 70.03(10) . .
O12 Nd1 O7 115.90(10) . .
O6 Nd1 O7 59.11(9) . .
O10 Nd1 O7 70.41(9) 3_566 .
O14 Nd1 O7 67.48(10) . .
O13 Nd1 O7 113.17(9) . .
O8 Nd1 O7 128.72(9) 3_566 .
O5 Nd1 Mn2 127.01(7) . 3_566
O15 Nd1 Mn2 114.79(8) . 3_566
O12 Nd1 Mn2 109.77(7) . 3_566
O6 Nd1 Mn2 69.97(7) . 3_566
O10 Nd1 Mn2 28.56(6) 3_566 3_566
O14 Nd1 Mn2 150.09(8) . 3_566
O13 Nd1 Mn2 38.12(6) . 3_566
O8 Nd1 Mn2 72.29(6) 3_566 3_566
O7 Nd1 Mn2 89.92(7) . 3_566
O5 Mn1 O1 174.58(14) . .
O5 Mn1 O8 85.44(13) . 3_566
O1 Mn1 O8 99.03(13) . 3_566
O5 Mn1 N1 82.93(14) . .
O1 Mn1 N1 92.68(15) . .
O8 Mn1 N1 168.21(14) 3_566 .
O5 Mn1 O16 95.24(13) . .
O1 Mn1 O16 87.99(14) . .
O8 Mn1 O16 88.34(12) 3_566 .
N1 Mn1 O16 90.79(13) . .
O5 Mn1 O17 92.36(13) . .
O1 Mn1 O17 84.59(14) . .
O8 Mn1 O17 90.38(13) 3_566 .
N1 Mn1 O17 92.02(13) . .
O16 Mn1 O17 172.18(13) . .
O10 Mn2 O6 166.33(13) . .
O10 Mn2 O13 99.24(12) . .
O6 Mn2 O13 86.55(12) . .
O10 Mn2 N2 83.16(13) . .
O6 Mn2 N2 90.81(13) . .
O13 Mn2 N2 177.22(13) . .
O10 Mn2 O11 95.31(12) . .
O6 Mn2 O11 96.95(12) . .
O13 Mn2 O11 91.28(12) . .
N2 Mn2 O11 89.90(13) . .
O10 Mn2 O13 81.70(11) . 3_566
O6 Mn2 O13 87.16(11) . 3_566
O13 Mn2 O13 80.07(12) . 3_566
N2 Mn2 O13 98.95(12) . 3_566
O11 Mn2 O13 170.21(12) . 3_566
O10 Mn2 Nd1 38.85(9) . 3_566
O6 Mn2 Nd1 129.19(9) . 3_566
O13 Mn2 Nd1 91.99(8) . 3_566
N2 Mn2 Nd1 89.01(10) . 3_566
O11 Mn2 Nd1 133.86(8) . 3_566
O13 Mn2 Nd1 42.93(7) 3_566 3_566
O24 Cl1 O22 116.1(7) . .
O24 Cl1 O23' 136.9(7) . .
O22 Cl1 O23' 53.1(7) . .
O24 Cl1 O21 111.7(3) . .
O22 Cl1 O21 125.1(7) . .
O23' Cl1 O21 104.3(5) . .
O24 Cl1 O22' 92.9(6) . .
O22 Cl1 O22' 52.5(7) . .
O23' Cl1 O22' 102.7(8) . .
O21 Cl1 O22' 101.0(5) . .
O24 Cl1 O23 84.3(5) . .
O22 Cl1 O23 104.6(7) . .
O23' Cl1 O23 63.6(7) . .
O21 Cl1 O23 105.4(4) . .
O22' Cl1 O23 152.6(6) . .
C7 N1 C9 121.9(4) . .
C7 N1 Mn1 125.2(3) . .
C9 N1 Mn1 112.7(3) . .
C20 N2 C21 120.3(4) . .
C20 N2 Mn2 127.0(3) . .
C21 N2 Mn2 112.7(3) . .
C1 O1 Mn1 127.8(3) . .
C8' O2 C8 69.2(11) . .
C8' O2 C2 125.7(9) . .
C8 O2 C2 123.1(8) . .
C12 O5 Mn1 115.3(3) . .
C12 O5 Nd1 136.2(3) . .
Mn1 O5 Nd1 108.53(13) . .
C18 O6 Mn2 127.4(3) . .
C18 O6 Nd1 127.4(3) . .
Mn2 O6 Nd1 104.84(12) . .
C13 O7 C19 116.4(4) . .
C13 O7 Nd1 117.1(2) . .
C19 O7 Nd1 126.5(3) . .
C22 O8 Mn1 114.3(3) . 3_566
C22 O8 Nd1 134.0(3) . 3_566
Mn1 O8 Nd1 99.71(11) 3_566 3_566
C24 O10 Mn2 107.9(2) . .
C24 O10 Nd1 118.5(2) . 3_566
Mn2 O10 Nd1 112.59(12) . 3_566
C25 O11 Mn2 122.3(3) . .
C25 O12 Nd1 144.8(3) . .
C27 O13 Mn2 119.2(3) . .
C27 O13 Mn2 118.9(3) . 3_566
Mn2 O13 Mn2 99.93(12) . 3_566
C27 O13 Nd1 114.6(2) . .
Mn2 O13 Nd1 101.93(11) . .
Mn2 O13 Nd1 98.95(10) 3_566 .
C28 O14 Nd1 132.9(3) . .
C29 O15 Nd1 140.0(3) . .
C29 O16 Mn1 124.3(3) . .
C31 O17 Mn1 123.4(3) . .
O1 C1 C6 124.8(4) . .
O1 C1 C2 117.6(4) . .
C6 C1 C2 117.6(5) . .
O2 C2 C3 121.9(5) . .
O2 C2 C1 116.9(5) . .
C3 C2 C1 121.2(5) . .
C4 C3 C2 120.2(5) . .
C5 C4 C3 119.7(5) . .
C4 C5 C6 121.5(5) . .
C1 C6 C5 119.6(4) . .
C1 C6 C7 122.7(4) . .
C5 C6 C7 117.5(4) . .
N1 C7 C6 125.5(4) . .
N1 C9 C10 111.4(4) . .
N1 C9 C11 109.3(3) . .
C10 C9 C11 111.7(4) . .
N1 C9 C12 104.5(3) . .
C10 C9 C12 110.9(4) . .
C11 C9 C12 108.7(4) . .
O3 C10 C9 110.4(4) . .
O4 C11 C9 108.7(4) . .
O5 C12 C9 108.5(3) . .
O7 C13 C14 125.3(4) . .
O7 C13 C18 114.5(4) . .
C14 C13 C18 120.2(4) . .
C13 C14 C15 120.5(4) . .
C16 C15 C14 120.2(4) . .
C15 C16 C17 120.6(5) . .
C18 C17 C16 119.0(4) . .
C18 C17 C20 123.1(4) . .
C16 C17 C20 117.7(4) . .
O6 C18 C13 117.6(4) . .
O6 C18 C17 123.1(4) . .
C13 C18 C17 119.3(4) . .
N2 C20 C17 124.8(4) . .
N2 C21 C24 105.4(4) . .
N2 C21 C22 108.9(3) . .
C24 C21 C22 111.7(4) . .
N2 C21 C23 111.4(3) . .
C24 C21 C23 111.7(4) . .
C22 C21 C23 107.8(4) . .
O8 C22 C21 113.2(4) . .
O9 C23 C21 113.7(4) . .
O10 C24 C21 111.4(3) . .
O12 C25 O11 124.0(4) . .
O12 C25 C26 117.8(4) . .
O11 C25 C26 118.3(4) . .
O15 C29 O16 124.7(4) . .
O15 C29 C30 117.3(4) . .
O16 C29 C30 118.0(4) . .

loop_
_geom_bond_atom_site_label_1
_geom_bond_atom_site_label_2
_geom_bond_distance
_geom_bond_site_symmetry_2
Nd1 O5 2.363(3) .
Nd1 O15 2.377(3) .
Nd1 O12 2.424(3) .
Nd1 O6 2.465(3) .
Nd1 O10 2.483(3) 3_566
Nd1 O14 2.506(3) .
Nd1 O13 2.520(3) .
Nd1 O8 2.555(3) 3_566
Nd1 O7 2.751(3) .
Nd1 Mn2 3.6546(7) 3_566
Mn1 O5 1.858(3) .
Mn1 O1 1.873(3) .
Mn1 O8 1.913(3) 3_566
Mn1 N1 1.988(4) .
Mn1 O16 2.255(3) .
Mn1 O17 2.304(3) .
Mn2 O10 1.892(3) .
Mn2 O6 1.908(3) .
Mn2 O13 1.938(3) .
Mn2 N2 1.976(4) .
Mn2 O11 2.120(3) .
Mn2 O13 2.284(3) 3_566
Mn2 Nd1 3.6546(7) 3_566
Cl1 O24 1.327(5) .
Cl1 O22 1.338(10) .
Cl1 O23' 1.353(10) .
Cl1 O21 1.407(4) .
Cl1 O22' 1.509(9) .
Cl1 O23 1.525(8) .
N1 C7 1.279(6) .
N1 C9 1.491(5) .
N2 C20 1.288(6) .
N2 C21 1.502(5) .
O1 C1 1.306(6) .
O2 C8' 1.296(16) .
O2 C8 1.359(13) .
O2 C2 1.364(6) .
O3 C10 1.405(5) .
O4 C11 1.402(5) .
O5 C12 1.415(5) .
O6 C18 1.340(5) .
O7 C13 1.366(5) .
O7 C19 1.434(5) .
O8 C22 1.403(5) .
O8 Mn1 1.913(3) 3_566
O8 Nd1 2.555(3) 3_566
O9 C23 1.403(5) .
O10 C24 1.424(5) .
O10 Nd1 2.483(3) 3_566
O11 C25 1.261(5) .
O12 C25 1.248(5) .
O13 C27 1.433(5) .
O13 Mn2 2.284(3) 3_566
O14 C28 1.424(5) .
O15 C29 1.250(6) .
O16 C29 1.253(6) .
O17 C31 1.407(6) .
O18 C32 1.287(9) .
O19 C33 1.413(6) .
O20 C34 1.379(13) .
C1 C6 1.410(6) .
C1 C2 1.412(7) .
C2 C3 1.390(7) .
C3 C4 1.386(7) .
C4 C5 1.362(7) .
C5 C6 1.411(7) .
C6 C7 1.425(6) .
C9 C10 1.522(6) .
C9 C11 1.526(6) .
C9 C12 1.528(6) .
C13 C14 1.378(6) .
C13 C18 1.397(6) .
C14 C15 1.382(7) .
C15 C16 1.359(7) .
C16 C17 1.414(6) .
C17 C18 1.397(6) .
C17 C20 1.436(6) .
C21 C24 1.513(6) .
C21 C22 1.524(6) .
C21 C23 1.530(6) .
C25 C26 1.496(6) .
C29 C30 1.494(6) .
